data_7160754
loop_
_publ_author_name
'Zhang, Sen'
'Zhang, Guo-Ke'
'Tian, Yi-Ming'
'Bai, Wen-Xin'
'Liu, Tian-Ya'
'Zhang, Yu-Chen'

_publ_section_title
;
 One-pot (2 + 4) cycloaddition of propargyl alcohols with
 <i>o</i>-hydroxyphenyl substituted secondary phosphine oxides.
;
_journal_issue 40
_journal_name_full 'Organic &amp; biomolecular chemistry'
_journal_page_first 9178
_journal_page_last 9184
_journal_paper_doi 10.1039/d5ob01347j
_journal_volume 23
_journal_year 2025
_chemical_formula_moiety 'C33 H25 O2 P'
_chemical_formula_sum 'C33 H25 O2 P'
_chemical_formula_weight 484.50
_space_group_crystal_system monoclinic
_space_group_IT_number 14
_space_group_name_Hall '-P 2ybc'
_space_group_name_H-M_alt 'P 1 21/c 1'
_atom_sites_solution_hydrogens geom
_atom_sites_solution_primary dual
_audit_creation_date 2024-07-03
_audit_creation_method
;
Olex2 1.5
(compiled 2024.02.16 svn.r378c4104 for OlexSys, GUI svn.r6928)
;
_audit_update_record
;
2025-08-08 deposited with the CCDC.	2025-09-25 downloaded from the CCDC.
;
_cell_angle_alpha 90
_cell_angle_beta 101.6140(10)
_cell_angle_gamma 90
_cell_formula_units_Z 4
_cell_length_a 10.3252(2)
_cell_length_b 14.4115(3)
_cell_length_c 17.2540(3)
_cell_measurement_reflns_used 9871
_cell_measurement_temperature 170.00
_cell_measurement_theta_max 54.944
_cell_measurement_theta_min 3.507
_cell_volume 2514.86(8)
_computing_cell_refinement 'SAINT V8.40B (?, 2016)'
_computing_data_reduction 'SAINT V8.40B (?, 2016)'
_computing_molecular_graphics 'Olex2 1.5 (Dolomanov et al., 2009)'
_computing_publication_material 'Olex2 1.5 (Dolomanov et al., 2009)'
_computing_structure_refinement 'SHELXL 2018/3 (Sheldrick, 2015)'
_computing_structure_solution 'SHELXT 2018/2 (Sheldrick, 2018)'
_diffrn_ambient_temperature 170.00
_diffrn_measured_fraction_theta_full 0.995
_diffrn_measured_fraction_theta_max 0.994
_diffrn_measurement_device_type 'Bruker D8 Venture'
_diffrn_measurement_method '\f and \w scans'
_diffrn_radiation_type GaK\a
_diffrn_radiation_wavelength 1.34139
_diffrn_reflns_av_R_equivalents 0.0569
_diffrn_reflns_av_unetI/netI 0.0332
_diffrn_reflns_Laue_measured_fraction_full 0.995
_diffrn_reflns_Laue_measured_fraction_max 0.994
_diffrn_reflns_limit_h_max 10
_diffrn_reflns_limit_h_min -12
_diffrn_reflns_limit_k_max 14
_diffrn_reflns_limit_k_min -17
_diffrn_reflns_limit_l_max 19
_diffrn_reflns_limit_l_min -21
_diffrn_reflns_number 29733
_diffrn_reflns_point_group_measured_fraction_full 0.995
_diffrn_reflns_point_group_measured_fraction_max 0.994
_diffrn_reflns_theta_full 53.594
_diffrn_reflns_theta_max 54.940
_diffrn_reflns_theta_min 3.506
_diffrn_source_current 2.86
_diffrn_source_power 0.1995708
_diffrn_source_voltage 69.78
_diffrn_standards_number 0
_exptl_absorpt_coefficient_mu 0.771
_exptl_absorpt_correction_T_max 0.7508
_exptl_absorpt_correction_T_min 0.5904
_exptl_absorpt_correction_type multi-scan
_exptl_absorpt_process_details
;
SADABS-2016/2 (Bruker,2016/2) was used for absorption correction.
wR2(int) was 0.1403 before and 0.0684 after correction.
The Ratio of minimum to maximum transmission is 0.7864.
The \l/2 correction factor is Not present.
;
_exptl_crystal_colour colourless
_exptl_crystal_colour_primary colourless
_exptl_crystal_density_diffrn 1.280
_exptl_crystal_description block
_exptl_crystal_F_000 1016
_exptl_crystal_size_max 0.17
_exptl_crystal_size_mid 0.17
_exptl_crystal_size_min 0.05
_refine_diff_density_max 0.297
_refine_diff_density_min -0.478
_refine_diff_density_rms 0.046
_refine_ls_extinction_method none
_refine_ls_goodness_of_fit_ref 1.063
_refine_ls_hydrogen_treatment constr
_refine_ls_matrix_type full
_refine_ls_number_parameters 325
_refine_ls_number_reflns 4771
_refine_ls_number_restraints 0
_refine_ls_restrained_S_all 1.063
_refine_ls_R_factor_all 0.0460
_refine_ls_R_factor_gt 0.0380
_refine_ls_shift/su_max 0.001
_refine_ls_shift/su_mean 0.000
_refine_ls_structure_factor_coef Fsqd
_refine_ls_weighting_details 'w=1/[\s^2^(Fo^2^)+(0.0526P)^2^+0.9136P] where P=(Fo^2^+2Fc^2^)/3'
_refine_ls_weighting_scheme calc
_refine_ls_wR_factor_gt 0.0992
_refine_ls_wR_factor_ref 0.1051
_reflns_Friedel_coverage 0.000
_reflns_number_gt 4103
_reflns_number_total 4771
_reflns_threshold_expression 'I > 2\s(I)'
_cod_data_source_file d5ob01347j2.cif
_cod_data_source_block 240703sf_zgk
_cod_depositor_comments 'Adding full bibliography for 7160754.cif.'
_cod_database_code 7160754
_shelx_shelxl_version_number 2018/3
_shelx_space_group_comment
;
The symmetry employed for this shelxl refinement is uniquely defined
by the following loop, which should always be used as a source of
symmetry information in preference to the above space-group names.
They are only intended as comments.
;
_shelx_estimated_absorpt_t_max 0.962
_shelx_estimated_absorpt_t_min 0.880
_olex2_refinement_description
;
1. Fixed Uiso
 At 1.2 times of:
  All C(H) groups
2.a Ternary CH refined with riding coordinates:
 C9(H9)
2.b Aromatic/amide H refined with riding coordinates:
 C3(H3), C4(H4), C5(H5), C6(H6), C11(H11), C12(H12), C13(H13), C14(H14),
 C15(H15), C17(H17), C18(H18), C19(H19), C20(H20), C21(H21), C23(H23), C24(H24),
  C25(H25), C26(H26), C27(H27), C29(H29), C30(H30), C31(H31), C32(H32), C33(H33)
;
_olex2_submission_special_instructions 'No special instructions were received'

loop_
_space_group_symop_operation_xyz
'x, y, z'
'-x, y+1/2, -z+1/2'
'-x, -y, -z'
'x, -y-1/2, z-1/2'

loop_
_atom_site_label
_atom_site_type_symbol
_atom_site_fract_x
_atom_site_fract_y
_atom_site_fract_z
_atom_site_U_iso_or_equiv
_atom_site_adp_type
_atom_site_occupancy
_atom_site_site_symmetry_order
_atom_site_calc_flag
_atom_site_refinement_flags_posn
_atom_site_refinement_flags_adp
_atom_site_refinement_flags_occupancy
_atom_site_disorder_assembly
_atom_site_disorder_group
P1 P 0.41908(4) 0.69788(3) 0.64888(2) 0.02039(12) Uani 1 1 d . . . . .
O1 O 0.42516(10) 0.52479(7) 0.75862(6) 0.0250(2) Uani 1 1 d . . . . .
O2 O 0.42970(11) 0.79523(7) 0.67793(6) 0.0282(3) Uani 1 1 d . . . . .
C1 C 0.54366(15) 0.55240(10) 0.74046(8) 0.0213(3) Uani 1 1 d . . . . .
C2 C 0.55594(15) 0.62558(10) 0.68996(8) 0.0216(3) Uani 1 1 d . . . . .
C3 C 0.68276(16) 0.64437(11) 0.67524(9) 0.0271(3) Uani 1 1 d . . . . .
H3 H 0.693965 0.693484 0.640460 0.032 Uiso 1 1 calc R U . . .
C4 C 0.79071(16) 0.59253(12) 0.71055(9) 0.0300(4) Uani 1 1 d . . . . .
H4 H 0.875635 0.606091 0.700167 0.036 Uiso 1 1 calc R U . . .
C5 C 0.77522(16) 0.52017(11) 0.76151(9) 0.0275(3) Uani 1 1 d . . . . .
H5 H 0.850040 0.485008 0.786202 0.033 Uiso 1 1 calc R U . . .
C6 C 0.65174(15) 0.49909(10) 0.77646(8) 0.0237(3) Uani 1 1 d . . . . .
H6 H 0.640885 0.449237 0.810608 0.028 Uiso 1 1 calc R U . . .
C7 C 0.28539(15) 0.63209(10) 0.67209(8) 0.0216(3) Uani 1 1 d . . . . .
C8 C 0.30497(14) 0.55894(10) 0.72165(8) 0.0216(3) Uani 1 1 d . . . . .
C9 C 0.19520(15) 0.50257(10) 0.74571(8) 0.0221(3) Uani 1 1 d . . . . .
H9 H 0.111740 0.538249 0.726852 0.027 Uiso 1 1 calc R U . . .
C10 C 0.21226(15) 0.49596(10) 0.83591(9) 0.0228(3) Uani 1 1 d . . . . .
C11 C 0.30439(16) 0.43789(11) 0.88224(9) 0.0280(3) Uani 1 1 d . . . . .
H11 H 0.360853 0.400270 0.858234 0.034 Uiso 1 1 calc R U . . .
C12 C 0.31361(17) 0.43508(13) 0.96385(10) 0.0343(4) Uani 1 1 d . . . . .
H12 H 0.377207 0.395904 0.995411 0.041 Uiso 1 1 calc R U . . .
C13 C 0.23093(19) 0.48884(14) 0.99940(10) 0.0381(4) Uani 1 1 d . . . . .
H13 H 0.237245 0.485978 1.055048 0.046 Uiso 1 1 calc R U . . .
C14 C 0.13945(18) 0.54654(13) 0.95398(10) 0.0372(4) Uani 1 1 d . . . . .
H14 H 0.082676 0.583612 0.978210 0.045 Uiso 1 1 calc R U . . .
C15 C 0.13057(16) 0.55026(11) 0.87231(9) 0.0289(4) Uani 1 1 d . . . . .
H15 H 0.067891 0.590422 0.841160 0.035 Uiso 1 1 calc R U . . .
C16 C 0.17511(15) 0.40829(11) 0.70423(8) 0.0241(3) Uani 1 1 d . . . . .
C17 C 0.27810(17) 0.35190(11) 0.69132(10) 0.0308(4) Uani 1 1 d . . . . .
H17 H 0.367025 0.371795 0.708236 0.037 Uiso 1 1 calc R U . . .
C18 C 0.25169(18) 0.26672(12) 0.65386(10) 0.0345(4) Uani 1 1 d . . . . .
H18 H 0.322757 0.229151 0.644779 0.041 Uiso 1 1 calc R U . . .
C19 C 0.12322(19) 0.23607(12) 0.62967(9) 0.0341(4) Uani 1 1 d . . . . .
H19 H 0.105991 0.177319 0.604753 0.041 Uiso 1 1 calc R U . . .
C20 C 0.01985(19) 0.29137(13) 0.64191(10) 0.0368(4) Uani 1 1 d . . . . .
H20 H -0.068817 0.270818 0.625254 0.044 Uiso 1 1 calc R U . . .
C21 C 0.04583(16) 0.37699(12) 0.67859(10) 0.0317(4) Uani 1 1 d . . . . .
H21 H -0.025737 0.414918 0.686351 0.038 Uiso 1 1 calc R U . . .
C22 C 0.14995(15) 0.66478(11) 0.63437(8) 0.0229(3) Uani 1 1 d . . . . .
C23 C 0.06733(17) 0.61141(12) 0.57766(9) 0.0305(4) Uani 1 1 d . . . . .
H23 H 0.096250 0.552414 0.563357 0.037 Uiso 1 1 calc R U . . .
C24 C -0.05690(18) 0.64381(13) 0.54193(10) 0.0353(4) Uani 1 1 d . . . . .
H24 H -0.112989 0.606622 0.503779 0.042 Uiso 1 1 calc R U . . .
C25 C -0.09932(17) 0.72992(13) 0.56162(10) 0.0338(4) Uani 1 1 d . . . . .
H25 H -0.184158 0.752135 0.536767 0.041 Uiso 1 1 calc R U . . .
C26 C -0.01836(18) 0.78351(13) 0.61736(11) 0.0382(4) Uani 1 1 d . . . . .
H26 H -0.047737 0.842624 0.631057 0.046 Uiso 1 1 calc R U . . .
C27 C 0.10614(17) 0.75155(12) 0.65371(10) 0.0328(4) Uani 1 1 d . . . . .
H27 H 0.161575 0.789068 0.691915 0.039 Uiso 1 1 calc R U . . .
C28 C 0.40248(15) 0.69326(10) 0.54266(8) 0.0228(3) Uani 1 1 d . . . . .
C29 C 0.39468(19) 0.60894(12) 0.50271(10) 0.0348(4) Uani 1 1 d . . . . .
H29 H 0.396246 0.552447 0.531259 0.042 Uiso 1 1 calc R U . . .
C30 C 0.3846(2) 0.60709(14) 0.42125(10) 0.0424(5) Uani 1 1 d . . . . .
H30 H 0.378867 0.549381 0.394160 0.051 Uiso 1 1 calc R U . . .
C31 C 0.38300(19) 0.68926(14) 0.37944(10) 0.0387(4) Uani 1 1 d . . . . .
H31 H 0.377956 0.687906 0.323861 0.046 Uiso 1 1 calc R U . . .
C32 C 0.38870(18) 0.77291(14) 0.41854(10) 0.0378(4) Uani 1 1 d . . . . .
H32 H 0.386293 0.829252 0.389698 0.045 Uiso 1 1 calc R U . . .
C33 C 0.39801(16) 0.77532(12) 0.50045(9) 0.0294(4) Uani 1 1 d . . . . .
H33 H 0.401264 0.833193 0.527144 0.035 Uiso 1 1 calc R U . . .

loop_
_atom_site_aniso_label
_atom_site_aniso_U_11
_atom_site_aniso_U_22
_atom_site_aniso_U_33
_atom_site_aniso_U_23
_atom_site_aniso_U_13
_atom_site_aniso_U_12
P1 0.0266(2) 0.0183(2) 0.0174(2) -0.00008(14) 0.00720(15) -0.00022(15)
O1 0.0218(5) 0.0284(6) 0.0251(5) 0.0077(4) 0.0055(4) -0.0010(4)
O2 0.0380(6) 0.0199(6) 0.0280(6) -0.0037(4) 0.0099(5) -0.0015(5)
C1 0.0240(7) 0.0232(7) 0.0175(7) -0.0028(6) 0.0059(6) -0.0030(6)
C2 0.0260(8) 0.0217(7) 0.0176(7) -0.0030(6) 0.0059(6) 0.0000(6)
C3 0.0301(8) 0.0287(8) 0.0242(8) 0.0026(6) 0.0096(6) -0.0028(7)
C4 0.0264(8) 0.0353(9) 0.0301(8) 0.0013(7) 0.0100(7) -0.0011(7)
C5 0.0259(8) 0.0319(9) 0.0243(8) -0.0004(7) 0.0039(6) 0.0035(7)
C6 0.0290(8) 0.0236(8) 0.0183(7) 0.0003(6) 0.0041(6) -0.0005(6)
C7 0.0263(8) 0.0213(7) 0.0188(7) -0.0010(6) 0.0082(6) 0.0007(6)
C8 0.0235(7) 0.0238(7) 0.0183(7) -0.0016(6) 0.0061(6) 0.0002(6)
C9 0.0232(7) 0.0234(8) 0.0202(7) 0.0034(6) 0.0056(6) 0.0000(6)
C10 0.0238(7) 0.0233(7) 0.0221(7) 0.0008(6) 0.0068(6) -0.0057(6)
C11 0.0297(8) 0.0299(8) 0.0251(8) 0.0043(6) 0.0072(6) -0.0002(7)
C12 0.0353(9) 0.0408(10) 0.0252(8) 0.0074(7) 0.0021(7) -0.0015(8)
C13 0.0451(10) 0.0500(11) 0.0199(8) -0.0011(7) 0.0082(7) -0.0087(9)
C14 0.0403(10) 0.0458(10) 0.0285(9) -0.0061(8) 0.0144(8) -0.0005(8)
C15 0.0292(8) 0.0306(8) 0.0277(8) -0.0002(7) 0.0075(7) -0.0003(7)
C16 0.0299(8) 0.0259(8) 0.0170(7) 0.0044(6) 0.0058(6) -0.0017(6)
C17 0.0292(8) 0.0309(9) 0.0308(8) -0.0013(7) 0.0026(7) 0.0002(7)
C18 0.0411(10) 0.0299(9) 0.0311(8) 0.0001(7) 0.0040(7) 0.0057(8)
C19 0.0514(11) 0.0275(8) 0.0231(8) 0.0000(7) 0.0067(7) -0.0078(8)
C20 0.0370(10) 0.0399(10) 0.0337(9) -0.0037(8) 0.0077(7) -0.0135(8)
C21 0.0293(9) 0.0374(9) 0.0305(8) -0.0017(7) 0.0109(7) -0.0048(7)
C22 0.0274(8) 0.0245(7) 0.0191(7) 0.0050(6) 0.0098(6) 0.0019(6)
C23 0.0358(9) 0.0308(9) 0.0245(8) -0.0007(7) 0.0047(7) 0.0055(7)
C24 0.0354(9) 0.0447(10) 0.0236(8) 0.0003(7) 0.0007(7) 0.0032(8)
C25 0.0310(9) 0.0439(10) 0.0279(8) 0.0125(8) 0.0092(7) 0.0111(8)
C26 0.0381(10) 0.0345(9) 0.0440(10) 0.0020(8) 0.0130(8) 0.0127(8)
C27 0.0329(9) 0.0296(9) 0.0367(9) -0.0032(7) 0.0091(7) 0.0042(7)
C28 0.0252(8) 0.0252(8) 0.0192(7) 0.0018(6) 0.0072(6) 0.0019(6)
C29 0.0551(11) 0.0273(9) 0.0232(8) 0.0000(7) 0.0105(8) 0.0034(8)
C30 0.0628(13) 0.0415(10) 0.0229(8) -0.0072(7) 0.0090(8) 0.0059(9)
C31 0.0417(10) 0.0559(12) 0.0187(8) 0.0035(8) 0.0068(7) 0.0067(9)
C32 0.0433(10) 0.0446(10) 0.0267(8) 0.0159(8) 0.0096(7) 0.0057(8)
C33 0.0339(9) 0.0278(8) 0.0271(8) 0.0049(7) 0.0081(7) 0.0025(7)

loop_
_atom_type_symbol
_atom_type_description
_atom_type_scat_dispersion_real
_atom_type_scat_dispersion_imag
_atom_type_scat_source
C C 0.0137 0.0067 'International Tables Vol C Tables 4.2.6.8 and 6.1.1.4'
H H 0.0000 0.0000 'International Tables Vol C Tables 4.2.6.8 and 6.1.1.4'
O O 0.0389 0.0241 'International Tables Vol C Tables 4.2.6.8 and 6.1.1.4'
P P 0.2543 0.3332 'International Tables Vol C Tables 4.2.6.8 and 6.1.1.4'

loop_
_geom_angle_atom_site_label_1
_geom_angle_atom_site_label_2
_geom_angle_atom_site_label_3
_geom_angle
_geom_angle_site_symmetry_1
_geom_angle_site_symmetry_3
_geom_angle_publ_flag
O2 P1 C2 114.74(7) . . ?
O2 P1 C7 115.69(7) . . ?
O2 P1 C28 111.24(7) . . ?
C2 P1 C7 100.78(7) . . ?
C2 P1 C28 106.70(7) . . ?
C7 P1 C28 106.75(7) . . ?
C8 O1 C1 123.54(11) . . ?
O1 C1 C2 123.89(13) . . ?
O1 C1 C6 113.99(13) . . ?
C2 C1 C6 122.12(14) . . ?
C1 C2 P1 121.83(11) . . ?
C1 C2 C3 117.65(14) . . ?
C3 C2 P1 120.43(11) . . ?
C2 C3 H3 119.5 . . ?
C4 C3 C2 120.96(14) . . ?
C4 C3 H3 119.5 . . ?
C3 C4 H4 120.0 . . ?
C3 C4 C5 119.95(15) . . ?
C5 C4 H4 120.0 . . ?
C4 C5 H5 119.7 . . ?
C6 C5 C4 120.57(15) . . ?
C6 C5 H5 119.7 . . ?
C1 C6 H6 120.6 . . ?
C5 C6 C1 118.74(14) . . ?
C5 C6 H6 120.6 . . ?
C8 C7 P1 122.29(12) . . ?
C8 C7 C22 122.06(13) . . ?
C22 C7 P1 115.64(10) . . ?
O1 C8 C9 109.70(12) . . ?
C7 C8 O1 125.73(13) . . ?
C7 C8 C9 124.57(14) . . ?
C8 C9 H9 106.1 . . ?
C8 C9 C10 111.78(12) . . ?
C8 C9 C16 112.67(12) . . ?
C10 C9 H9 106.1 . . ?
C16 C9 H9 106.1 . . ?
C16 C9 C10 113.37(12) . . ?
C11 C10 C9 123.06(14) . . ?
C15 C10 C9 117.86(14) . . ?
C15 C10 C11 119.07(14) . . ?
C10 C11 H11 120.1 . . ?
C10 C11 C12 119.85(15) . . ?
C12 C11 H11 120.1 . . ?
C11 C12 H12 119.7 . . ?
C13 C12 C11 120.60(16) . . ?
C13 C12 H12 119.7 . . ?
C12 C13 H13 120.0 . . ?
C14 C13 C12 119.93(15) . . ?
C14 C13 H13 120.0 . . ?
C13 C14 H14 120.1 . . ?
C13 C14 C15 119.73(16) . . ?
C15 C14 H14 120.1 . . ?
C10 C15 C14 120.82(16) . . ?
C10 C15 H15 119.6 . . ?
C14 C15 H15 119.6 . . ?
C17 C16 C9 123.88(14) . . ?
C17 C16 C21 118.30(15) . . ?
C21 C16 C9 117.82(14) . . ?
C16 C17 H17 119.8 . . ?
C18 C17 C16 120.40(16) . . ?
C18 C17 H17 119.8 . . ?
C17 C18 H18 119.7 . . ?
C19 C18 C17 120.69(16) . . ?
C19 C18 H18 119.7 . . ?
C18 C19 H19 120.2 . . ?
C18 C19 C20 119.60(16) . . ?
C20 C19 H19 120.2 . . ?
C19 C20 H20 120.1 . . ?
C19 C20 C21 119.87(17) . . ?
C21 C20 H20 120.1 . . ?
C16 C21 H21 119.4 . . ?
C20 C21 C16 121.14(16) . . ?
C20 C21 H21 119.4 . . ?
C23 C22 C7 121.24(14) . . ?
C27 C22 C7 119.94(14) . . ?
C27 C22 C23 118.78(15) . . ?
C22 C23 H23 119.8 . . ?
C24 C23 C22 120.45(16) . . ?
C24 C23 H23 119.8 . . ?
C23 C24 H24 119.9 . . ?
C25 C24 C23 120.25(16) . . ?
C25 C24 H24 119.9 . . ?
C24 C25 H25 120.1 . . ?
C26 C25 C24 119.85(16) . . ?
C26 C25 H25 120.1 . . ?
C25 C26 H26 119.8 . . ?
C25 C26 C27 120.35(16) . . ?
C27 C26 H26 119.8 . . ?
C22 C27 H27 119.8 . . ?
C26 C27 C22 120.31(16) . . ?
C26 C27 H27 119.8 . . ?
C29 C28 P1 121.25(11) . . ?
C33 C28 P1 119.22(12) . . ?
C33 C28 C29 119.53(14) . . ?
C28 C29 H29 119.9 . . ?
C30 C29 C28 120.21(16) . . ?
C30 C29 H29 119.9 . . ?
C29 C30 H30 120.0 . . ?
C31 C30 C29 120.10(17) . . ?
C31 C30 H30 120.0 . . ?
C30 C31 H31 120.0 . . ?
C32 C31 C30 119.90(15) . . ?
C32 C31 H31 120.0 . . ?
C31 C32 H32 119.8 . . ?
C31 C32 C33 120.31(16) . . ?
C33 C32 H32 119.8 . . ?
C28 C33 C32 119.92(16) . . ?
C28 C33 H33 120.0 . . ?
C32 C33 H33 120.0 . . ?

loop_
_geom_bond_atom_site_label_1
_geom_bond_atom_site_label_2
_geom_bond_distance
_geom_bond_site_symmetry_2
_geom_bond_publ_flag
P1 O2 1.4865(11) . ?
P1 C2 1.7838(15) . ?
P1 C7 1.7854(15) . ?
P1 C28 1.8072(15) . ?
O1 C1 1.3812(18) . ?
O1 C8 1.3677(18) . ?
C1 C2 1.390(2) . ?
C1 C6 1.394(2) . ?
C2 C3 1.409(2) . ?
C3 H3 0.9500 . ?
C3 C4 1.378(2) . ?
C4 H4 0.9500 . ?
C4 C5 1.394(2) . ?
C5 H5 0.9500 . ?
C5 C6 1.384(2) . ?
C6 H6 0.9500 . ?
C7 C8 1.347(2) . ?
C7 C22 1.495(2) . ?
C8 C9 1.519(2) . ?
C9 H9 1.0000 . ?
C9 C10 1.5336(19) . ?
C9 C16 1.530(2) . ?
C10 C11 1.392(2) . ?
C10 C15 1.390(2) . ?
C11 H11 0.9500 . ?
C11 C12 1.393(2) . ?
C12 H12 0.9500 . ?
C12 C13 1.384(3) . ?
C13 H13 0.9500 . ?
C13 C14 1.378(3) . ?
C14 H14 0.9500 . ?
C14 C15 1.395(2) . ?
C15 H15 0.9500 . ?
C16 C17 1.392(2) . ?
C16 C21 1.394(2) . ?
C17 H17 0.9500 . ?
C17 C18 1.388(2) . ?
C18 H18 0.9500 . ?
C18 C19 1.381(3) . ?
C19 H19 0.9500 . ?
C19 C20 1.382(3) . ?
C20 H20 0.9500 . ?
C20 C21 1.388(2) . ?
C21 H21 0.9500 . ?
C22 C23 1.393(2) . ?
C22 C27 1.393(2) . ?
C23 H23 0.9500 . ?
C23 C24 1.387(2) . ?
C24 H24 0.9500 . ?
C24 C25 1.381(3) . ?
C25 H25 0.9500 . ?
C25 C26 1.377(3) . ?
C26 H26 0.9500 . ?
C26 C27 1.390(2) . ?
C27 H27 0.9500 . ?
C28 C29 1.391(2) . ?
C28 C33 1.385(2) . ?
C29 H29 0.9500 . ?
C29 C30 1.389(2) . ?
C30 H30 0.9500 . ?
C30 C31 1.385(3) . ?
C31 H31 0.9500 . ?
C31 C32 1.377(3) . ?
C32 H32 0.9500 . ?
C32 C33 1.398(2) . ?
C33 H33 0.9500 . ?

loop_
_geom_torsion_atom_site_label_1
_geom_torsion_atom_site_label_2
_geom_torsion_atom_site_label_3
_geom_torsion_atom_site_label_4
_geom_torsion
_geom_torsion_site_symmetry_1
_geom_torsion_site_symmetry_2
_geom_torsion_site_symmetry_3
_geom_torsion_site_symmetry_4
_geom_torsion_publ_flag
P1 C2 C3 C4 175.97(12) . . . . ?
P1 C7 C8 O1 -1.3(2) . . . . ?
P1 C7 C8 C9 177.81(11) . . . . ?
P1 C7 C22 C23 113.15(14) . . . . ?
P1 C7 C22 C27 -64.54(16) . . . . ?
P1 C28 C29 C30 -178.70(14) . . . . ?
P1 C28 C33 C32 178.32(13) . . . . ?
O1 C1 C2 P1 5.0(2) . . . . ?
O1 C1 C2 C3 -178.35(13) . . . . ?
O1 C1 C6 C5 179.26(13) . . . . ?
O1 C8 C9 C10 52.79(16) . . . . ?
O1 C8 C9 C16 -76.25(15) . . . . ?
O2 P1 C2 C1 112.38(13) . . . . ?
O2 P1 C2 C3 -64.21(14) . . . . ?
O2 P1 C7 C8 -113.33(13) . . . . ?
O2 P1 C7 C22 65.33(12) . . . . ?
O2 P1 C28 C29 178.18(13) . . . . ?
O2 P1 C28 C33 -1.55(15) . . . . ?
C1 O1 C8 C7 -10.3(2) . . . . ?
C1 O1 C8 C9 170.43(12) . . . . ?
C1 C2 C3 C4 -0.8(2) . . . . ?
C2 P1 C7 C8 11.03(14) . . . . ?
C2 P1 C7 C22 -170.31(11) . . . . ?
C2 P1 C28 C29 52.35(15) . . . . ?
C2 P1 C28 C33 -127.38(13) . . . . ?
C2 C1 C6 C5 0.3(2) . . . . ?
C2 C3 C4 C5 0.2(2) . . . . ?
C3 C4 C5 C6 0.7(2) . . . . ?
C4 C5 C6 C1 -0.9(2) . . . . ?
C6 C1 C2 P1 -176.13(11) . . . . ?
C6 C1 C2 C3 0.6(2) . . . . ?
C7 P1 C2 C1 -12.62(14) . . . . ?
C7 P1 C2 C3 170.79(12) . . . . ?
C7 P1 C28 C29 -54.76(15) . . . . ?
C7 P1 C28 C33 125.51(13) . . . . ?
C7 C8 C9 C10 -126.45(15) . . . . ?
C7 C8 C9 C16 104.51(17) . . . . ?
C7 C22 C23 C24 -178.49(14) . . . . ?
C7 C22 C27 C26 178.31(15) . . . . ?
C8 O1 C1 C2 8.2(2) . . . . ?
C8 O1 C1 C6 -170.76(13) . . . . ?
C8 C7 C22 C23 -68.2(2) . . . . ?
C8 C7 C22 C27 114.12(17) . . . . ?
C8 C9 C10 C11 -76.23(18) . . . . ?
C8 C9 C10 C15 104.32(16) . . . . ?
C8 C9 C16 C17 40.49(19) . . . . ?
C8 C9 C16 C21 -140.10(14) . . . . ?
C9 C10 C11 C12 -179.54(14) . . . . ?
C9 C10 C15 C14 178.99(15) . . . . ?
C9 C16 C17 C18 179.35(14) . . . . ?
C9 C16 C21 C20 -178.70(14) . . . . ?
C10 C9 C16 C17 -87.72(17) . . . . ?
C10 C9 C16 C21 91.69(16) . . . . ?
C10 C11 C12 C13 0.7(3) . . . . ?
C11 C10 C15 C14 -0.5(2) . . . . ?
C11 C12 C13 C14 -0.7(3) . . . . ?
C12 C13 C14 C15 0.1(3) . . . . ?
C13 C14 C15 C10 0.5(3) . . . . ?
C15 C10 C11 C12 -0.1(2) . . . . ?
C16 C9 C10 C11 52.44(19) . . . . ?
C16 C9 C10 C15 -127.01(15) . . . . ?
C16 C17 C18 C19 -0.8(3) . . . . ?
C17 C16 C21 C20 0.7(2) . . . . ?
C17 C18 C19 C20 0.9(3) . . . . ?
C18 C19 C20 C21 -0.2(3) . . . . ?
C19 C20 C21 C16 -0.6(3) . . . . ?
C21 C16 C17 C18 -0.1(2) . . . . ?
C22 C7 C8 O1 -179.87(13) . . . . ?
C22 C7 C8 C9 -0.8(2) . . . . ?
C22 C23 C24 C25 0.7(3) . . . . ?
C23 C22 C27 C26 0.6(2) . . . . ?
C23 C24 C25 C26 -0.5(3) . . . . ?
C24 C25 C26 C27 0.3(3) . . . . ?
C25 C26 C27 C22 -0.3(3) . . . . ?
C27 C22 C23 C24 -0.8(2) . . . . ?
C28 P1 C2 C1 -123.93(12) . . . . ?
C28 P1 C2 C3 59.48(14) . . . . ?
C28 P1 C7 C8 122.30(13) . . . . ?
C28 P1 C7 C22 -59.05(12) . . . . ?
C28 C29 C30 C31 0.3(3) . . . . ?
C29 C28 C33 C32 -1.4(2) . . . . ?
C29 C30 C31 C32 -1.3(3) . . . . ?
C30 C31 C32 C33 0.9(3) . . . . ?
C31 C32 C33 C28 0.5(3) . . . . ?
C33 C28 C29 C30 1.0(3) . . . . ?
